data_4343965
loop_
_publ_author_name
'Roth, Torsten'
'Vasilenko, Vladislav'
'Wadepohl, Hubert'
'Wright, Dominic S.'
'Gade, Lutz H.'

_publ_section_title
;
 Structures, Electronics, and Reactivity of Strained Phosphazane Cages: A
 Combined Experimental and Computational Study.
;
_journal_issue 15
_journal_name_full 'Inorganic chemistry'
_journal_page_first 7636
_journal_page_last 7644
_journal_paper_doi 10.1021/acs.inorgchem.5b01292
_journal_volume 54
_journal_year 2015
_chemical_formula_moiety 'C43 H41 N4 P2, C7 H8, C F3 O3 S'
_chemical_formula_sum 'C51 H49 F3 N4 O3 P2 S'
_chemical_formula_weight 916.94
_space_group_crystal_system monoclinic
_space_group_IT_number 14
_space_group_name_Hall '-P 2ybc'
_space_group_name_H-M_alt 'P 1 21/c 1'
_symmetry_cell_setting monoclinic
_symmetry_Int_Tables_number 14
_symmetry_space_group_name_Hall '-P 2ybc'
_symmetry_space_group_name_H-M 'P 1 21/c 1'
_atom_sites_solution_hydrogens mixed
_atom_sites_solution_primary iterative
_atom_sites_solution_secondary difmap
_audit_block_code ga_tro100
_audit_creation_date
;
'Fri Sep 26 11:19:21 2014'
;
_audit_creation_method
;
Olex2 1.2
(compiled 2015.01.26 svn.r3151 for OlexSys, GUI svn.r4998)
;
_audit_update_record '18.05.2015 16:07:46 CEST UTC+02:00  encif 1.32'
_cell_angle_alpha 90
_cell_angle_beta 94.0975(6)
_cell_angle_gamma 90
_cell_formula_units_Z 4
_cell_length_a 10.42663(7)
_cell_length_b 14.30277(10)
_cell_length_c 31.0113(2)
_cell_measurement_reflns_used 77630
_cell_measurement_temperature 120(1)
_cell_measurement_theta_max 70.7570
_cell_measurement_theta_min 4.2050
_cell_volume 4612.88(5)
_computing_cell_refinement
;
CrysAlisPro, Agilent Technologies,
Version 1.171.37.34k (release 13-08-2014 CrysAlis171 .NET)
(compiled Aug 13 2014,16:31:05)
;
_computing_data_collection
;
CrysAlisPro, Agilent Technologies,
Version 1.171.37.34k (release 13-08-2014 CrysAlis171 .NET)
(compiled Aug 13 2014,16:31:05)
;
_computing_data_reduction
;
CrysAlisPro, Agilent Technologies,
Version 1.171.37.34k (release 13-08-2014 CrysAlis171 .NET)
(compiled Aug 13 2014,16:31:05)
;
_computing_molecular_graphics 'Olex2 (Dolomanov et al., 2009)'
_computing_publication_material 'encif (Wadepohl, 2009-14); encifer 1.5 (CCDC, 2014)'
_computing_structure_refinement 'ShelXL (Sheldrick, 2008)'
_computing_structure_solution 'SUPERFLIP (Palatinus, 2007-2009)'
_diffrn_ambient_environment 'perfluoro polyether oil / N~2~'
_diffrn_ambient_temperature 120(1)
_diffrn_detector 'CCD plate'
_diffrn_detector_area_resol_mean 7.9621
_diffrn_detector_type Eos
_diffrn_measured_fraction_theta_full 1.000
_diffrn_measured_fraction_theta_max 0.996
_diffrn_measurement_details
;
  1 omega  -26.00   33.00   1.0000    3.0000
omega____ theta____ kappa____ phi______ frames
    -        0.0000   73.0000  -30.0000 59

  2 omega   44.00   69.00   1.0000    3.0000
omega____ theta____ kappa____ phi______ frames
    -        0.0000   73.0000  -30.0000 25

  3 omega   74.00  103.00   1.0000    5.0000
omega____ theta____ kappa____ phi______ frames
    -       54.0000   73.0000  -30.0000 29

  4 omega    9.00   34.00   1.0000    5.0000
omega____ theta____ kappa____ phi______ frames
    -       54.0000  -73.0000 -160.0000 25

  5 omega   80.00  106.00   1.0000   15.0000
omega____ theta____ kappa____ phi______ frames
    -      108.0000   73.0000  -30.0000 26

  6 omega   63.00   88.00   1.0000   15.0000
omega____ theta____ kappa____ phi______ frames
    -      108.0000  -73.0000 -160.0000 25

  7 omega  -21.00   13.00   1.0000    3.0000
omega____ theta____ kappa____ phi______ frames
    -        0.0000   57.0000   30.0000 34

  8 omega   33.00   59.00   1.0000    3.0000
omega____ theta____ kappa____ phi______ frames
    -        0.0000   57.0000   30.0000 26

  9 omega  -21.00   20.00   1.0000    3.0000
omega____ theta____ kappa____ phi______ frames
    -        0.0000  -73.0000 -160.0000 41

 10 omega  -40.00   73.00   1.0000    3.0000
omega____ theta____ kappa____ phi______ frames
    -        0.0000   19.0000 -180.0000 113

 11 omega  -58.00  -33.00   1.0000    3.0000
omega____ theta____ kappa____ phi______ frames
    -        0.0000  -73.0000 -160.0000 25

 12 omega  -44.00   70.00   1.0000    3.0000
omega____ theta____ kappa____ phi______ frames
    -        0.0000   19.0000  -60.0000 114

 13 omega   -4.00   30.00   1.0000    3.0000
omega____ theta____ kappa____ phi______ frames
    -       26.0000   78.0000  -75.0982 34

 14 omega    6.00   31.00   1.0000    5.0000
omega____ theta____ kappa____ phi______ frames
    -       38.0000   80.0000  146.6337 25

 15 omega    6.00   34.00   1.0000    5.0000
omega____ theta____ kappa____ phi______ frames
    -       38.0000   80.0000  -52.2919 28

 16 omega    7.00   35.00   1.0000    5.0000
omega____ theta____ kappa____ phi______ frames
    -       38.0000   80.0000   25.9278 28

 17 omega   10.00   35.00   1.0000    5.0000
omega____ theta____ kappa____ phi______ frames
    -       42.0000   80.0000  -15.4100 25

 18 omega   10.00   35.00   1.0000    5.0000
omega____ theta____ kappa____ phi______ frames
    -       42.0000   80.0000   94.2161 25

 19 omega   14.00   39.00   1.0000    5.0000
omega____ theta____ kappa____ phi______ frames
    -       46.0000   80.0000  132.0784 25

 20 omega   14.00   39.00   1.0000    5.0000
omega____ theta____ kappa____ phi______ frames
    -       46.0000   80.0000 -168.1276 25

 21 omega   18.00   44.00   1.0000    5.0000
omega____ theta____ kappa____ phi______ frames
    -       46.0000   77.0000  102.2886 26

 22 omega   18.00   45.00   1.0000    5.0000
omega____ theta____ kappa____ phi______ frames
    -       50.0000   80.0000 -124.5804 27

 23 omega   18.00   43.00   1.0000    5.0000
omega____ theta____ kappa____ phi______ frames
    -       50.0000   80.0000  -28.9926 25

 24 omega   19.00   44.00   1.0000    5.0000
omega____ theta____ kappa____ phi______ frames
    -       50.0000   79.0000   55.3146 25

 25 omega   18.00   43.00   1.0000    5.0000
omega____ theta____ kappa____ phi______ frames
    -       50.0000   80.0000  -94.4063 25

 26 omega   19.00   44.00   1.0000    5.0000
omega____ theta____ kappa____ phi______ frames
    -       50.0000   78.0000  -70.8863 25

 27 omega   18.00   43.00   1.0000    5.0000
omega____ theta____ kappa____ phi______ frames
    -       50.0000   80.0000  164.9855 25

 28 omega   19.00   44.00   1.0000    5.0000
omega____ theta____ kappa____ phi______ frames
    -       50.0000   79.0000  159.0653 25

 29 omega   31.00   57.00   1.0000    5.0000
omega____ theta____ kappa____ phi______ frames
    -       54.0000   77.0000  150.0000 26

 30 omega   23.00   48.00   1.0000    5.0000
omega____ theta____ kappa____ phi______ frames
    -       54.0000   78.0000   15.1596 25

 31 omega   24.00   49.00   1.0000    5.0000
omega____ theta____ kappa____ phi______ frames
    -       54.0000   77.0000    0.0000 25

 32 omega   24.00   50.00   1.0000    5.0000
omega____ theta____ kappa____ phi______ frames
    -       54.0000   77.0000  -60.0000 26

 33 omega   26.00   52.00   1.0000    5.0000
omega____ theta____ kappa____ phi______ frames
    -       54.0000   77.0000   90.0000 26

 34 omega  -16.00   83.00   1.0000    5.0000
omega____ theta____ kappa____ phi______ frames
    -       54.0000  -77.0000   90.0000 99

 35 omega   24.00   50.00   1.0000    5.0000
omega____ theta____ kappa____ phi______ frames
    -       54.0000   77.0000  120.0000 26

 36 omega   26.00   52.00   1.0000    5.0000
omega____ theta____ kappa____ phi______ frames
    -       54.0000   77.0000   60.0000 26

 37 omega   24.00   50.00   1.0000    5.0000
omega____ theta____ kappa____ phi______ frames
    -       54.0000   77.0000 -150.0000 26

 38 omega   30.00   56.00   1.0000    5.0000
omega____ theta____ kappa____ phi______ frames
    -       58.0000   75.0000  170.0607 26

 39 omega   29.00   55.00   1.0000    5.0000
omega____ theta____ kappa____ phi______ frames
    -       58.0000   75.0000  119.2822 26

 40 omega   29.00   59.00   1.0000    5.0000
omega____ theta____ kappa____ phi______ frames
    -       58.0000   76.0000  -95.0054 30

 41 omega   87.00  113.00   1.0000    5.0000
omega____ theta____ kappa____ phi______ frames
    -       58.0000   75.0000  170.0607 26

 42 omega   58.00   83.00   1.0000    5.0000
omega____ theta____ kappa____ phi______ frames
    -       58.0000   75.0000  170.0607 25

 43 omega   31.00   57.00   1.0000    5.0000
omega____ theta____ kappa____ phi______ frames
    -       58.0000   75.0000    0.8799 26

 44 omega   66.00  111.00   1.0000    5.0000
omega____ theta____ kappa____ phi______ frames
    -       58.0000   73.0000 -155.9269 45

 45 omega   28.00   54.00   1.0000    5.0000
omega____ theta____ kappa____ phi______ frames
    -       58.0000   77.0000 -131.5474 26

 46 omega   28.00   54.00   1.0000    5.0000
omega____ theta____ kappa____ phi______ frames
    -       58.0000   77.0000  -25.0539 26

 47 omega   28.00   54.00   1.0000    5.0000
omega____ theta____ kappa____ phi______ frames
    -       58.0000   77.0000  100.3999 26

 48 omega   32.00   61.00   1.0000    5.0000
omega____ theta____ kappa____ phi______ frames
    -       58.0000   73.0000 -155.9269 29

 49 omega   28.00   58.00   1.0000    5.0000
omega____ theta____ kappa____ phi______ frames
    -       58.0000   77.0000   27.3309 30

 50 omega   29.00   56.00   1.0000    5.0000
omega____ theta____ kappa____ phi______ frames
    -       58.0000   76.0000  -46.9095 27

 51 omega   36.00   64.00   1.0000    5.0000
omega____ theta____ kappa____ phi______ frames
    -       58.0000   70.0000   61.7153 28

 52 omega   41.00   67.00   1.0000    5.0000
omega____ theta____ kappa____ phi______ frames
    -       62.0000   71.0000   -5.5481 26

 53 omega   32.00   64.00   1.0000    5.0000
omega____ theta____ kappa____ phi______ frames
    -       62.0000   77.0000  118.4239 32

 54 omega   38.00   64.00   1.0000    5.0000
omega____ theta____ kappa____ phi______ frames
    -       62.0000   74.0000  157.2713 26

 55 omega   36.00   62.00   1.0000    5.0000
omega____ theta____ kappa____ phi______ frames
    -       62.0000   74.0000  -40.7294 26

 56 omega   73.00  128.00   1.0000    5.0000
omega____ theta____ kappa____ phi______ frames
    -       62.0000   65.0000   57.0730 55

 57 omega   40.00   67.00   1.0000    5.0000
omega____ theta____ kappa____ phi______ frames
    -       62.0000   65.0000   57.0730 27

 58 omega   60.00   87.00   1.0000    5.0000
omega____ theta____ kappa____ phi______ frames
    -       66.0000  -80.0000  168.9401 27

 59 omega   39.00   65.00   1.0000    5.0000
omega____ theta____ kappa____ phi______ frames
    -       66.0000   71.0000  -37.7773 26

 60 omega   37.00   62.00   1.0000    5.0000
omega____ theta____ kappa____ phi______ frames
    -       66.0000   75.0000  129.8022 25

 61 omega   87.00  133.00   1.0000    5.0000
omega____ theta____ kappa____ phi______ frames
    -       66.0000   65.0000   15.2473 46

 62 omega   43.00   81.00   1.0000    5.0000
omega____ theta____ kappa____ phi______ frames
    -       66.0000   65.0000   15.2473 38

 63 omega   78.00  136.00   1.0000    5.0000
omega____ theta____ kappa____ phi______ frames
    -       66.0000   75.0000  129.8022 58

 64 omega   40.00   72.00   1.0000    5.0000
omega____ theta____ kappa____ phi______ frames
    -       70.0000   77.0000   75.1516 32

 65 omega   47.00   95.00   1.0000    5.0000
omega____ theta____ kappa____ phi______ frames
    -       70.0000   66.0000 -104.3404 48

 66 omega   43.00   69.00   1.0000    5.0000
omega____ theta____ kappa____ phi______ frames
    -       70.0000   71.0000 -124.5751 26

 67 omega   41.00   69.00   1.0000    5.0000
omega____ theta____ kappa____ phi______ frames
    -       70.0000   75.0000  -73.4292 28

 68 omega   41.00   70.00   1.0000    5.0000
omega____ theta____ kappa____ phi______ frames
    -       70.0000   76.0000   88.8511 29

 69 omega   41.00   67.00   1.0000    5.0000
omega____ theta____ kappa____ phi______ frames
    -       70.0000   75.0000  158.7627 26

 70 omega   49.00   76.00   1.0000    5.0000
omega____ theta____ kappa____ phi______ frames
    -       70.0000   63.0000  154.4235 27

 71 omega   47.00   73.00   1.0000    5.0000
omega____ theta____ kappa____ phi______ frames
    -       74.0000   72.0000    9.4170 26

 72 omega   47.00   73.00   1.0000    5.0000
omega____ theta____ kappa____ phi______ frames
    -       74.0000   73.0000   -3.3068 26

 73 omega   47.00   73.00   1.0000    5.0000
omega____ theta____ kappa____ phi______ frames
    -       74.0000   72.0000  177.9039 26

 74 omega   61.00   98.00   1.0000    5.0000
omega____ theta____ kappa____ phi______ frames
    -       74.0000  -79.0000   89.0333 37

 75 omega   46.00   77.00   1.0000    5.0000
omega____ theta____ kappa____ phi______ frames
    -       74.0000   73.0000   34.9165 31

 76 omega   50.00   81.00   1.0000    5.0000
omega____ theta____ kappa____ phi______ frames
    -       74.0000   70.0000 -129.7752 31

 77 omega   49.00   75.00   1.0000    5.0000
omega____ theta____ kappa____ phi______ frames
    -       74.0000   70.0000  116.1004 26

 78 omega   54.00   97.00   1.0000    5.0000
omega____ theta____ kappa____ phi______ frames
    -       74.0000   68.0000 -106.7914 43

 79 omega    4.00   78.00   1.0000    5.0000
omega____ theta____ kappa____ phi______ frames
    -       74.0000  -80.0000 -112.5538 74

 80 omega   52.00  111.00   1.0000    5.0000
omega____ theta____ kappa____ phi______ frames
    -       74.0000   68.0000 -161.5397 59

 81 omega   54.00  143.00   1.0000    5.0000
omega____ theta____ kappa____ phi______ frames
    -       74.0000   57.0000  122.9740 89

 82 omega    4.00  105.00   1.0000    5.0000
omega____ theta____ kappa____ phi______ frames
    -       74.0000  -78.0000  -47.4487 101

 83 omega   50.00   76.00   1.0000    5.0000
omega____ theta____ kappa____ phi______ frames
    -       78.0000   73.0000  115.0499 26

 84 omega   59.00   85.00   1.0000    5.0000
omega____ theta____ kappa____ phi______ frames
    -       78.0000   56.0000  157.9797 26

 85 omega   52.00   91.00   1.0000    5.0000
omega____ theta____ kappa____ phi______ frames
    -       78.0000   70.0000  -65.5218 39

 86 omega   50.00  146.00   1.0000    5.0000
omega____ theta____ kappa____ phi______ frames
    -       78.0000   73.0000  -54.9774 96

 87 omega   48.00   74.00   1.0000    5.0000
omega____ theta____ kappa____ phi______ frames
    -       78.0000   77.0000    3.3014 26

 88 omega   55.00   81.00   1.0000    5.0000
omega____ theta____ kappa____ phi______ frames
    -       78.0000  -80.0000  165.0423 26

 89 omega   52.00   78.00   1.0000   15.0000
omega____ theta____ kappa____ phi______ frames
    -       82.0000   77.0000    0.4010 26

 90 omega   53.00   88.00   1.0000   15.0000
omega____ theta____ kappa____ phi______ frames
    -       82.0000   76.0000 -103.7931 35

 91 omega   58.00   93.00   1.0000   15.0000
omega____ theta____ kappa____ phi______ frames
    -       82.0000   67.0000   40.3029 35

 92 omega   59.00  136.00   1.0000   15.0000
omega____ theta____ kappa____ phi______ frames
    -       82.0000   67.0000   76.2940 77

 93 omega   55.00   88.00   1.0000   15.0000
omega____ theta____ kappa____ phi______ frames
    -       82.0000   71.0000 -125.0674 33

 94 omega   59.00  150.00   1.0000   15.0000
omega____ theta____ kappa____ phi______ frames
    -       82.0000   68.0000   57.5486 91

 95 omega   55.00   80.00   1.0000   15.0000
omega____ theta____ kappa____ phi______ frames
    -       82.0000   73.0000  111.0337 25

 96 omega   52.00  152.00   1.0000   15.0000
omega____ theta____ kappa____ phi______ frames
    -       82.0000   77.0000  -39.7126 100

 97 omega   66.00   91.00   1.0000   15.0000
omega____ theta____ kappa____ phi______ frames
    -       86.0000   57.0000  147.1531 25

 98 omega   65.00  102.00   1.0000   15.0000
omega____ theta____ kappa____ phi______ frames
    -       86.0000   54.0000  136.4304 37

 99 omega   65.00   99.00   1.0000   15.0000
omega____ theta____ kappa____ phi______ frames
    -       86.0000   69.0000  157.8021 34

100 omega   59.00  154.00   1.0000   15.0000
omega____ theta____ kappa____ phi______ frames
    -       86.0000   72.0000 -160.4927 95

101 omega   70.00   95.00   1.0000   15.0000
omega____ theta____ kappa____ phi______ frames
    -       86.0000  -79.0000   64.8324 25

102 omega   63.00  101.00   1.0000   15.0000
omega____ theta____ kappa____ phi______ frames
    -       86.0000   66.0000   -4.0097 38

103 omega   66.00   93.00   1.0000   15.0000
omega____ theta____ kappa____ phi______ frames
    -       90.0000   69.0000  145.3531 27

104 omega   70.00   96.00   1.0000   15.0000
omega____ theta____ kappa____ phi______ frames
    -       90.0000   64.0000   59.7757 26

105 omega   61.00   86.00   1.0000   15.0000
omega____ theta____ kappa____ phi______ frames
    -       90.0000   75.0000 -175.3327 25

106 omega   70.00   99.00   1.0000   15.0000
omega____ theta____ kappa____ phi______ frames
    -       90.0000   49.0000   96.3111 29

107 omega   72.00   98.00   1.0000   15.0000
omega____ theta____ kappa____ phi______ frames
    -       94.0000   68.0000 -106.1248 26

108 omega   73.00  143.00   1.0000   15.0000
omega____ theta____ kappa____ phi______ frames
    -       94.0000   62.0000  168.9046 70

109 omega   74.00  108.00   1.0000   15.0000
omega____ theta____ kappa____ phi______ frames
    -       94.0000   55.0000  -73.0317 34

110 omega   69.00   94.00   1.0000   15.0000
omega____ theta____ kappa____ phi______ frames
    -       98.0000   75.0000  124.9804 25

111 omega   68.00  102.00   1.0000   15.0000
omega____ theta____ kappa____ phi______ frames
    -       98.0000   77.0000  -75.5651 34

112 omega   69.00  125.00   1.0000   15.0000
omega____ theta____ kappa____ phi______ frames
    -       98.0000   75.0000   26.0985 56

113 omega   79.00  145.00   1.0000   15.0000
omega____ theta____ kappa____ phi______ frames
    -      102.0000   44.0000  -93.5452 66

114 omega   83.00  111.00   1.0000   15.0000
omega____ theta____ kappa____ phi______ frames
    -      102.0000   57.0000   94.2099 28

115 omega  152.00  178.00   1.0000   15.0000
omega____ theta____ kappa____ phi______ frames
    -      108.0000   77.0000  120.0000 26

116 omega   78.00  104.00   1.0000   15.0000
omega____ theta____ kappa____ phi______ frames
    -      108.0000   77.0000  120.0000 26

117 omega  153.00  178.00   1.0000   15.0000
omega____ theta____ kappa____ phi______ frames
    -      108.0000   77.0000   60.0000 25

118 omega  143.00  169.00   1.0000   15.0000
omega____ theta____ kappa____ phi______ frames
    -      108.0000   77.0000 -120.0000 26

119 omega   78.00  104.00   1.0000   15.0000
omega____ theta____ kappa____ phi______ frames
    -      108.0000   77.0000 -120.0000 26

120 omega   86.00  175.00   1.0000   15.0000
omega____ theta____ kappa____ phi______ frames
    -      108.0000   64.0000  150.0000 89

121 omega   85.00  175.00   1.0000   15.0000
omega____ theta____ kappa____ phi______ frames
    -      108.0000   64.0000   30.0000 90

122 omega   79.00  105.00   1.0000   15.0000
omega____ theta____ kappa____ phi______ frames
    -      108.0000   77.0000   60.0000 26

123 omega   85.00  111.00   1.0000   15.0000
omega____ theta____ kappa____ phi______ frames
    -      108.0000   64.0000 -150.0000 26

124 omega   37.00  106.00   1.0000   15.0000
omega____ theta____ kappa____ phi______ frames
    -      108.0000  -80.0000 -157.3819 69

125 omega   83.00  178.00   1.0000   15.0000
omega____ theta____ kappa____ phi______ frames
    -      108.0000   77.0000 -180.0000 95

126 omega   78.00  159.00   1.0000   15.0000
omega____ theta____ kappa____ phi______ frames
    -      108.0000   77.0000  -60.0000 81

127 omega   85.00  174.00   1.0000   15.0000
omega____ theta____ kappa____ phi______ frames
    -      108.0000   64.0000  -30.0000 89

128 omega   85.00  175.00   1.0000   15.0000
omega____ theta____ kappa____ phi______ frames
    -      108.0000   64.0000 -120.0000 90

129 omega   79.00  105.00   1.0000   15.0000
omega____ theta____ kappa____ phi______ frames
    -      108.0000   77.0000   30.0000 26

130 omega   37.00  138.00   1.0000   15.0000
omega____ theta____ kappa____ phi______ frames
    -      108.0000  -80.0000  -93.6646 101

131 omega   78.00  177.00   1.0000   15.0000
omega____ theta____ kappa____ phi______ frames
    -      108.0000   77.0000   90.0000 99

132 omega   78.00  104.00   1.0000   15.0000
omega____ theta____ kappa____ phi______ frames
    -      108.0000   77.0000  150.0000 26

133 omega   80.00  106.00   1.0000   15.0000
omega____ theta____ kappa____ phi______ frames
    -      108.0000   77.0000  -30.0000 26

134 omega   81.00  107.00   1.0000   15.0000
omega____ theta____ kappa____ phi______ frames
    -      108.0000   72.0000  168.4263 26

135 omega   53.00  104.00   1.0000   15.0000
omega____ theta____ kappa____ phi______ frames
    -      108.0000  -80.0000  -40.6662 51

136 omega   53.00  101.00   1.0000   15.0000
omega____ theta____ kappa____ phi______ frames
    -      108.0000  -79.0000   86.4506 48

137 omega  153.00  178.00   1.0000   15.0000
omega____ theta____ kappa____ phi______ frames
    -      108.0000   77.0000    0.0000 25

138 omega   78.00  103.00   1.0000   15.0000
omega____ theta____ kappa____ phi______ frames
    -      108.0000   77.0000    0.0000 25

139 omega  136.00  174.00   1.0000   15.0000
omega____ theta____ kappa____ phi______ frames
    -      108.0000   64.0000    0.0000 38

140 omega   85.00  111.00   1.0000   15.0000
omega____ theta____ kappa____ phi______ frames
    -      108.0000   64.0000    0.0000 26

141 omega   78.00  178.00   1.0000   15.0000
omega____ theta____ kappa____ phi______ frames
    -      108.0000   77.0000 -150.0000 100

142 omega   38.00  101.00   1.0000   15.0000
omega____ theta____ kappa____ phi______ frames
    -      108.0000  -80.0000  160.9064 63

143 omega   68.00   94.00   1.0000   15.0000
omega____ theta____ kappa____ phi______ frames
    -      108.0000  -80.0000    5.4263 26

144 omega   78.00  103.00   1.0000   15.0000
omega____ theta____ kappa____ phi______ frames
    -      108.0000   77.0000   79.7750 25

145 omega   85.00  161.00   1.0000   15.0000
omega____ theta____ kappa____ phi______ frames
    -      108.0000   38.0000   30.0000 76

146 omega   85.00  175.00   1.0000   15.0000
omega____ theta____ kappa____ phi______ frames
    -      108.0000   64.0000   60.0000 90

147 omega   92.00  118.00   1.0000   15.0000
omega____ theta____ kappa____ phi______ frames
    -      108.0000   50.0000  -60.0000 26

148 omega   73.00  104.00   1.0000   15.0000
omega____ theta____ kappa____ phi______ frames
    -      108.0000  -80.0000   -4.8235 31

149 omega   93.00  175.00   1.0000   15.0000
omega____ theta____ kappa____ phi______ frames
    -      108.0000   64.0000  -90.0000 82

150 omega   85.00  111.00   1.0000   15.0000
omega____ theta____ kappa____ phi______ frames
    -      108.0000  -80.0000  116.0831 26

151 omega   85.00  175.00   1.0000   15.0000
omega____ theta____ kappa____ phi______ frames
    -      108.0000   64.0000  120.0000 90

152 omega   39.00  138.00   1.0000   15.0000
omega____ theta____ kappa____ phi______ frames
    -      108.0000  -77.0000   30.0000 99

153 omega  -72.00   26.00   1.0000    3.0000
omega____ theta____ kappa____ phi______ frames
    -        0.0000  -38.0000  -30.0000 98

154 omega  -44.00   73.00   1.0000    3.0000
omega____ theta____ kappa____ phi______ frames
    -        0.0000   19.0000   90.0000 117

155 omega  -44.00   73.00   1.0000    3.0000
omega____ theta____ kappa____ phi______ frames
    -        0.0000   19.0000  -90.0000 117

156 phi    120.00  240.00   1.0000    3.0000
omega____ theta____ kappa____ phi______ frames
   0.0000    0.0000   40.0000     -     120

157 omega  -26.00   72.00   1.0000    3.0000
omega____ theta____ kappa____ phi______ frames
    -        0.0000   38.0000   90.0000 98

158 omega  -44.00   73.00   1.0000    3.0000
omega____ theta____ kappa____ phi______ frames
    -        0.0000   19.0000  -30.0000 117

159 omega   -7.00   92.00   1.0000    3.0000
omega____ theta____ kappa____ phi______ frames
    -       22.0000   76.0000  -51.0180 99

160 omega   -5.00   47.00   1.0000    3.0000
omega____ theta____ kappa____ phi______ frames
    -       26.0000   79.0000   76.4003 52

161 omega   -1.00   95.00   1.0000    3.0000
omega____ theta____ kappa____ phi______ frames
    -       26.0000   71.0000 -106.9879 96

162 omega   14.00   46.00   1.0000    5.0000
omega____ theta____ kappa____ phi______ frames
    -       46.0000   80.0000  132.0784 32

163 omega   18.00   46.00   1.0000    5.0000
omega____ theta____ kappa____ phi______ frames
    -       50.0000   80.0000  -94.4063 28

164 omega   -9.00   93.00   1.0000    5.0000
omega____ theta____ kappa____ phi______ frames
    -       62.0000  -79.0000  -57.3439 102

165 omega   47.00  143.00   1.0000    5.0000
omega____ theta____ kappa____ phi______ frames
    -       74.0000   72.0000  177.9039 96

166 omega    3.00  106.00   1.0000    5.0000
omega____ theta____ kappa____ phi______ frames
    -       74.0000  -80.0000 -112.5538 103

167 omega   54.00  142.00   1.0000    5.0000
omega____ theta____ kappa____ phi______ frames
    -       74.0000   59.0000 -129.4056 88

168 omega   46.00  143.00   1.0000    5.0000
omega____ theta____ kappa____ phi______ frames
    -       74.0000   73.0000   -3.3068 97

169 omega   55.00  149.00   1.0000    5.0000
omega____ theta____ kappa____ phi______ frames
    -       78.0000   48.0000   94.5005 94

170 omega   48.00  148.00   1.0000    5.0000
omega____ theta____ kappa____ phi______ frames
    -       78.0000   77.0000    3.3014 100

171 omega   52.00  147.00   1.0000    5.0000
omega____ theta____ kappa____ phi______ frames
    -       78.0000   70.0000  -65.5218 95

172 omega    8.00  109.00   1.0000    5.0000
omega____ theta____ kappa____ phi______ frames
    -       78.0000  -78.0000   95.7704 101

173 omega   50.00  147.00   1.0000    5.0000
omega____ theta____ kappa____ phi______ frames
    -       78.0000   73.0000  -54.9774 97

174 omega   56.00  148.00   1.0000    5.0000
omega____ theta____ kappa____ phi______ frames
    -       78.0000   50.0000   75.1048 92

175 omega   50.00  147.00   1.0000    5.0000
omega____ theta____ kappa____ phi______ frames
    -       78.0000   73.0000  115.0499 97

176 omega    7.00  110.00   1.0000    5.0000
omega____ theta____ kappa____ phi______ frames
    -       78.0000  -80.0000  165.0423 103

177 omega   57.00  147.00   1.0000    5.0000
omega____ theta____ kappa____ phi______ frames
    -       78.0000   56.0000  157.9797 90

178 omega   57.00  147.00   1.0000    5.0000
omega____ theta____ kappa____ phi______ frames
    -       78.0000   58.0000  -97.9581 90

;
_diffrn_measurement_device 'four-circle diffractometer'
_diffrn_measurement_device_type 'Agilent SuperNova, Dual, Cu at zero, Eos'
_diffrn_measurement_method '\w and \p scans'
_diffrn_measurement_specimen_support 'polyimid foil'
_diffrn_orient_matrix_UB_11 0.1475692000
_diffrn_orient_matrix_UB_12 0.0092462000
_diffrn_orient_matrix_UB_13 0.0039098000
_diffrn_orient_matrix_UB_21 -0.0082824000
_diffrn_orient_matrix_UB_22 0.0622959000
_diffrn_orient_matrix_UB_23 0.0402445000
_diffrn_orient_matrix_UB_31 0.0097796000
_diffrn_orient_matrix_UB_32 -0.0873938000
_diffrn_orient_matrix_UB_33 0.0290752000
_diffrn_radiation_monochromator mirror
_diffrn_radiation_probe x-ray
_diffrn_radiation_type 'Cu K\a'
_diffrn_radiation_wavelength 1.54184
_diffrn_reflns_av_R_equivalents 0.0414
_diffrn_reflns_av_unetI/netI 0.0122
_diffrn_reflns_Laue_measured_fraction_full 1.000
_diffrn_reflns_Laue_measured_fraction_max 0.996
_diffrn_reflns_limit_h_max 12
_diffrn_reflns_limit_h_min -12
_diffrn_reflns_limit_k_max 16
_diffrn_reflns_limit_k_min -17
_diffrn_reflns_limit_l_max 37
_diffrn_reflns_limit_l_min -38
_diffrn_reflns_number 171575
_diffrn_reflns_point_group_measured_fraction_full 1.000
_diffrn_reflns_point_group_measured_fraction_max 0.996
_diffrn_reflns_theta_full 67.684
_diffrn_reflns_theta_max 70.852
_diffrn_reflns_theta_min 3.404
_diffrn_source 'microfocus X-Ray tube'
_diffrn_source_type 'Agilent SuperNova (Cu) X-ray Source'
_exptl_absorpt_coefficient_mu 1.773
_exptl_absorpt_correction_T_max 0.924
_exptl_absorpt_correction_T_min 0.818
_exptl_absorpt_correction_type gaussian
_exptl_absorpt_process_details
;
CrysAlisPro, Agilent Technologies,
Version 1.171.37.34k (release 13-08-2014 CrysAlis171 .NET)
(compiled Aug 13 2014,16:31:05)
Numerical absorption correction based on gaussian integration over
            a multifaceted crystal model
Empirical absorption correction using spherical harmonics,
 implemented in SCALE3 ABSPACK scaling algorithm.
;
_exptl_crystal_colour yellow
_exptl_crystal_colour_primary yellow
_exptl_crystal_density_diffrn 1.320
_exptl_crystal_description plate
_exptl_crystal_F_000 1920
_exptl_crystal_size_max 0.180
_exptl_crystal_size_mid 0.098
_exptl_crystal_size_min 0.047
_refine_diff_density_max 0.342
_refine_diff_density_min -0.383
_refine_diff_density_rms 0.043
_refine_ls_extinction_method none
_refine_ls_goodness_of_fit_ref 1.041
_refine_ls_hydrogen_treatment mixed
_refine_ls_matrix_type full
_refine_ls_number_parameters 587
_refine_ls_number_reflns 8846
_refine_ls_number_restraints 0
_refine_ls_restrained_S_all 1.041
_refine_ls_R_factor_all 0.0366
_refine_ls_R_factor_gt 0.0348
_refine_ls_shift/su_max 0.001
_refine_ls_shift/su_mean 0.000
_refine_ls_structure_factor_coef Fsqd
_refine_ls_weighting_details 'w=1/[\s^2^(Fo^2^)+(0.0384P)^2^+3.1886P] where P=(Fo^2^+2Fc^2^)/3'
_refine_ls_weighting_scheme calc
_refine_ls_wR_factor_gt 0.0865
_refine_ls_wR_factor_ref 0.0876
_reflns_Friedel_coverage 0.000
_reflns_number_gt 8387
_reflns_number_total 8846
_reflns_threshold_expression 'I > 2\s(I)'
_cod_data_source_file ic5b01292_si_003.cif
_cod_data_source_block ga_tro100
_cod_depositor_comments 'Adding full bibliography for 4343960--4343970.cif.'
_cod_original_cell_volume 4612.89(5)
_cod_original_sg_symbol_H-M 'P 21/c'
_cod_database_code 4343965
_audit_block_refno 2189
_audit_block_usercomment 'tr1460 plate yellow'
_chemical_oxdiff_formula 'C51 H49 F3 N4 O3 P2 S1'
_chemical_oxdiff_usercomment 'tr1460 plate yellow'
_shelx_space_group_comment
;
The symmetry employed for this shelxl refinement is uniquely defined
by the following loop, which should always be used as a source of
symmetry information in preference to the above space-group names.
They are only intended as comments.
;
_shelx_estimated_absorpt_t_max 0.843
_shelx_estimated_absorpt_t_min 0.843
_reflns_odcompleteness_completeness 99.97
_reflns_odcompleteness_iscentric 1
_reflns_odcompleteness_theta 66.97
_shelxl_version_number 2014/7
_olex2_refinement_description
;
1. Fixed Uiso
 At 1.2 times of:
  All C(H) groups
 At 1.5 times of:
  All C(H,H,H) groups
2.a Aromatic/amide H refined with riding coordinates:
 C4(H4), C6(H6), C13(H13), C15(H15), C22(H22), C23(H23), C24(H24), C25(H25),
 C27(H27), C28(H28), C29(H29), C30(H30), C31(H31), C34(H34), C35(H35), C36(H36),
  C37(H37), C39(H39), C40(H40), C41(H41), C42(H42), C43(H43), C52(H52),
 C53(H53), C54(H54), C55(H55), C56(H56)
2.b Idealised Me refined as rotating group:
 C8(H8A,H8B,H8C), C9(H9A,H9B,H9C), C10(H10A,H10B,H10C), C17(H17A,H17B,H17C),
 C18(H18A,H18B,H18C), C19(H19A,H19B,H19C), C57(H57A,H57B,H57C)
;
_olex2_submission_special_instructions 'No special instructions were received'
_cell_oxdiff_length_a 10.42719(12)
_cell_oxdiff_length_b 14.30133(17)
_cell_oxdiff_length_c 31.0131(3)
_cell_oxdiff_angle_alpha 90.0255(9)
_cell_oxdiff_angle_beta 94.1043(8)
_cell_oxdiff_angle_gamma 89.9760(9)
_cell_oxdiff_volume 4612.89(9)
_cell_oxdiff_measurement_reflns_used 77630

loop_
_symmetry_equiv_pos_as_xyz
'x, y, z'
'-x, y+1/2, -z+1/2'
'-x, -y, -z'
'x, -y-1/2, z-1/2'

loop_
_atom_site_label
_atom_site_type_symbol
_atom_site_fract_x
_atom_site_fract_y
_atom_site_fract_z
_atom_site_U_iso_or_equiv
_atom_site_adp_type
_atom_site_occupancy
_atom_site_site_symmetry_order
_atom_site_calc_flag
_atom_site_refinement_flags_posn
P1 P 0.30653(3) 0.38358(2) 0.35557(2) 0.01599(8) Uani 1 1 d .
P2 P 0.45105(3) 0.34804(2) 0.42321(2) 0.01649(8) Uani 1 1 d .
N1 N 0.46121(11) 0.41190(8) 0.37634(4) 0.0170(2) Uani 1 1 d .
N2 N 0.29147(11) 0.35971(8) 0.40899(4) 0.0183(2) Uani 1 1 d .
N3 N 0.34376(11) 0.26645(8) 0.33842(4) 0.0161(2) Uani 1 1 d .
N4 N 0.47433(11) 0.23316(8) 0.40099(4) 0.0160(2) Uani 1 1 d .
C1 C 0.41822(13) 0.20854(10) 0.36258(4) 0.0161(3) Uani 1 1 d .
H1 H 0.4307(16) 0.1466(12) 0.3523(5) 0.019 Uiso 1 1 d R
C2 C 0.28959(13) 0.23900(10) 0.29570(4) 0.0170(3) Uani 1 1 d .
C3 C 0.37030(14) 0.22426(10) 0.26225(4) 0.0184(3) Uani 1 1 d .
C4 C 0.31288(15) 0.20459(10) 0.22123(5) 0.0212(3) Uani 1 1 d .
H4 H 0.3662 0.1932 0.1982 0.025 Uiso 1 1 calc R
C5 C 0.18019(15) 0.20110(11) 0.21301(5) 0.0226(3) Uani 1 1 d .
C6 C 0.10340(14) 0.21720(11) 0.24708(5) 0.0224(3) Uani 1 1 d .
H6 H 0.0126 0.2160 0.2417 0.027 Uiso 1 1 calc R
C7 C 0.15545(14) 0.23506(10) 0.28882(5) 0.0198(3) Uani 1 1 d .
C8 C 0.51487(14) 0.22797(11) 0.26854(5) 0.0231(3) Uani 1 1 d .
H8A H 0.5404 0.2749 0.2905 0.035 Uiso 1 1 calc GR
H8B H 0.5504 0.2448 0.2412 0.035 Uiso 1 1 calc GR
H8C H 0.5478 0.1666 0.2780 0.035 Uiso 1 1 calc GR
C9 C 0.11905(17) 0.17997(13) 0.16858(5) 0.0317(4) Uani 1 1 d .
H9A H 0.0478 0.1360 0.1710 0.048 Uiso 1 1 calc GR
H9B H 0.1832 0.1521 0.1508 0.048 Uiso 1 1 calc GR
H9C H 0.0864 0.2380 0.1550 0.048 Uiso 1 1 calc GR
C10 C 0.06725(14) 0.24537(12) 0.32490(5) 0.0262(3) Uani 1 1 d .
H10A H 0.0878 0.1974 0.3469 0.039 Uiso 1 1 calc GR
H10B H -0.0221 0.2379 0.3134 0.039 Uiso 1 1 calc GR
H10C H 0.0786 0.3075 0.3379 0.039 Uiso 1 1 calc GR
C11 C 0.55965(13) 0.16980(9) 0.42629(4) 0.0168(3) Uani 1 1 d .
C12 C 0.52921(14) 0.14857(10) 0.46857(5) 0.0191(3) Uani 1 1 d .
C13 C 0.61698(14) 0.09661(10) 0.49475(5) 0.0218(3) Uani 1 1 d .
H13 H 0.5980 0.0830 0.5236 0.026 Uiso 1 1 calc R
C14 C 0.73121(14) 0.06414(10) 0.47992(5) 0.0223(3) Uani 1 1 d .
C15 C 0.75496(14) 0.08232(10) 0.43715(5) 0.0215(3) Uani 1 1 d .
H15 H 0.8307 0.0575 0.4262 0.026 Uiso 1 1 calc R
C16 C 0.67211(14) 0.13556(10) 0.40965(5) 0.0191(3) Uani 1 1 d .
C17 C 0.40460(15) 0.17721(12) 0.48623(5) 0.0260(3) Uani 1 1 d .
H17A H 0.4037 0.2451 0.4903 0.039 Uiso 1 1 calc GR
H17B H 0.3960 0.1462 0.5141 0.039 Uiso 1 1 calc GR
H17C H 0.3328 0.1590 0.4659 0.039 Uiso 1 1 calc GR
C18 C 0.82790(16) 0.01267(13) 0.50963(6) 0.0313(4) Uani 1 1 d .
H18A H 0.9031 0.0526 0.5163 0.047 Uiso 1 1 calc GR
H18B H 0.8546 -0.0446 0.4954 0.047 Uiso 1 1 calc GR
H18C H 0.7888 -0.0034 0.5365 0.047 Uiso 1 1 calc GR
C19 C 0.70660(15) 0.15134(11) 0.36380(5) 0.0257(3) Uani 1 1 d .
H19A H 0.6619 0.1053 0.3447 0.039 Uiso 1 1 calc GR
H19B H 0.7997 0.1444 0.3623 0.039 Uiso 1 1 calc GR
H19C H 0.6806 0.2145 0.3546 0.039 Uiso 1 1 calc GR
C20 C 0.57375(13) 0.42516(10) 0.35376(5) 0.0181(3) Uani 1 1 d .
C21 C 0.56525(14) 0.46585(10) 0.31228(5) 0.0206(3) Uani 1 1 d .
C22 C 0.67646(15) 0.47140(11) 0.28985(5) 0.0258(3) Uani 1 1 d .
H22 H 0.6712 0.4951 0.2611 0.031 Uiso 1 1 calc R
C23 C 0.79490(15) 0.44281(12) 0.30886(6) 0.0297(4) Uani 1 1 d .
H23 H 0.8697 0.4469 0.2932 0.036 Uiso 1 1 calc R
C24 C 0.80328(15) 0.40828(12) 0.35073(5) 0.0276(3) Uani 1 1 d .
H24 H 0.8846 0.3914 0.3643 0.033 Uiso 1 1 calc R
C25 C 0.69296(14) 0.39833(10) 0.37291(5) 0.0223(3) Uani 1 1 d .
H25 H 0.6989 0.3731 0.4013 0.027 Uiso 1 1 calc R
C26 C 0.43943(14) 0.50051(10) 0.29277(5) 0.0208(3) Uani 1 1 d .
C27 C 0.38443(16) 0.46248(11) 0.25436(5) 0.0256(3) Uani 1 1 d .
H27 H 0.4305 0.4174 0.2391 0.031 Uiso 1 1 calc R
C28 C 0.26247(17) 0.49020(13) 0.23830(6) 0.0330(4) Uani 1 1 d .
H28 H 0.2244 0.4625 0.2127 0.040 Uiso 1 1 calc R
C29 C 0.19624(16) 0.55808(13) 0.25956(6) 0.0336(4) Uani 1 1 d .
H29 H 0.1127 0.5766 0.2486 0.040 Uiso 1 1 calc R
C30 C 0.25197(16) 0.59906(11) 0.29686(6) 0.0287(3) Uani 1 1 d .
H30 H 0.2076 0.6468 0.3110 0.034 Uiso 1 1 calc R
C31 C 0.37246(15) 0.57028(10) 0.31351(5) 0.0234(3) Uani 1 1 d .
H31 H 0.4099 0.5981 0.3392 0.028 Uiso 1 1 calc R
C32 C 0.17479(13) 0.34627(10) 0.42992(4) 0.0171(3) Uani 1 1 d .
C33 C 0.10897(13) 0.42544(10) 0.44345(4) 0.0168(3) Uani 1 1 d .
C34 C -0.01236(14) 0.41212(11) 0.45919(5) 0.0210(3) Uani 1 1 d .
H34 H -0.0602 0.4649 0.4675 0.025 Uiso 1 1 calc R
C35 C -0.06390(14) 0.32321(12) 0.46286(5) 0.0246(3) Uani 1 1 d .
H35 H -0.1458 0.3154 0.4740 0.029 Uiso 1 1 calc R
C36 C 0.00424(15) 0.24603(11) 0.45028(5) 0.0253(3) Uani 1 1 d .
H36 H -0.0301 0.1851 0.4534 0.030 Uiso 1 1 calc R
C37 C 0.12259(14) 0.25740(11) 0.43316(5) 0.0219(3) Uani 1 1 d .
H37 H 0.1679 0.2045 0.4237 0.026 Uiso 1 1 calc R
C38 C 0.16471(13) 0.52084(10) 0.44122(4) 0.0176(3) Uani 1 1 d .
C39 C 0.09961(15) 0.59116(11) 0.41769(5) 0.0243(3) Uani 1 1 d .
H39 H 0.0188 0.5781 0.4028 0.029 Uiso 1 1 calc R
C40 C 0.15184(17) 0.68048(11) 0.41572(5) 0.0299(4) Uani 1 1 d .
H40 H 0.1072 0.7275 0.3990 0.036 Uiso 1 1 calc R
C41 C 0.26798(17) 0.70127(11) 0.43782(5) 0.0293(3) Uani 1 1 d .
H41 H 0.3033 0.7623 0.4364 0.035 Uiso 1 1 calc R
C42 C 0.33260(15) 0.63217(12) 0.46211(5) 0.0270(3) Uani 1 1 d .
H42 H 0.4118 0.6464 0.4778 0.032 Uiso 1 1 calc R
C43 C 0.28235(14) 0.54254(11) 0.46364(5) 0.0217(3) Uani 1 1 d .
H43 H 0.3280 0.4955 0.4800 0.026 Uiso 1 1 calc R
C51 C 0.32897(16) 0.19615(12) 0.60256(5) 0.0304(4) Uani 1 1 d .
C52 C 0.21307(18) 0.20344(19) 0.57750(6) 0.0508(6) Uani 1 1 d .
H52 H 0.1548 0.1523 0.5753 0.061 Uiso 1 1 calc R
C53 C 0.1830(2) 0.2884(3) 0.55523(6) 0.0749(10) Uani 1 1 d .
H53 H 0.1052 0.2943 0.5375 0.090 Uiso 1 1 calc R
C54 C 0.2688(3) 0.3627(2) 0.55962(8) 0.0675(8) Uani 1 1 d .
H54 H 0.2483 0.4202 0.5455 0.081 Uiso 1 1 calc R
C55 C 0.3796(3) 0.35391(15) 0.58344(8) 0.0547(6) Uani 1 1 d .
H55 H 0.4376 0.4052 0.5861 0.066 Uiso 1 1 calc R
C56 C 0.41032(17) 0.27214(13) 0.60401(6) 0.0338(4) Uani 1 1 d .
H56 H 0.4911 0.2672 0.6200 0.041 Uiso 1 1 calc R
C57 C 0.3632(3) 0.10875(16) 0.62718(8) 0.0612(6) Uani 1 1 d .
H57A H 0.2850 0.0805 0.6372 0.092 Uiso 1 1 calc GR
H57B H 0.4225 0.1239 0.6522 0.092 Uiso 1 1 calc GR
H57C H 0.4045 0.0646 0.6084 0.092 Uiso 1 1 calc GR
S S 0.27497(4) 0.98268(3) 0.36266(2) 0.03114(10) Uani 1 1 d .
F1 F 0.15307(19) 0.86386(11) 0.30988(6) 0.0881(5) Uani 1 1 d .
F2 F 0.08943(16) 1.00551(11) 0.30195(5) 0.0822(5) Uani 1 1 d .
F3 F 0.03661(16) 0.92432(14) 0.35655(7) 0.0943(6) Uani 1 1 d .
O1 O 0.36332(13) 1.00110(9) 0.33000(4) 0.0387(3) Uani 1 1 d .
O2 O 0.23287(13) 1.06537(9) 0.38396(4) 0.0389(3) Uani 1 1 d .
O3 O 0.30691(16) 0.90509(10) 0.39062(5) 0.0495(4) Uani 1 1 d .
C44 C 0.1313(2) 0.94241(16) 0.33120(8) 0.0567(6) Uani 1 1 d .

loop_
_atom_site_aniso_label
_atom_site_aniso_U_11
_atom_site_aniso_U_22
_atom_site_aniso_U_33
_atom_site_aniso_U_23
_atom_site_aniso_U_13
_atom_site_aniso_U_12
P1 0.01619(17) 0.01626(17) 0.01567(17) -0.00104(13) 0.00226(13) 0.00102(13)
P2 0.01790(17) 0.01705(17) 0.01457(16) -0.00283(13) 0.00156(13) 0.00062(13)
N1 0.0170(6) 0.0162(6) 0.0177(6) -0.0008(5) 0.0012(4) -0.0011(4)
N2 0.0177(6) 0.0223(6) 0.0151(6) -0.0020(5) 0.0034(4) 0.0025(5)
N3 0.0168(5) 0.0169(6) 0.0146(5) -0.0023(4) 0.0020(4) -0.0007(4)
N4 0.0169(5) 0.0160(6) 0.0152(5) -0.0004(4) 0.0028(4) 0.0002(4)
C1 0.0165(6) 0.0165(7) 0.0161(6) -0.0009(5) 0.0056(5) -0.0017(5)
C2 0.0215(7) 0.0148(6) 0.0148(6) -0.0016(5) 0.0008(5) -0.0009(5)
C3 0.0226(7) 0.0146(7) 0.0182(7) -0.0011(5) 0.0028(5) 0.0000(5)
C4 0.0278(8) 0.0204(7) 0.0159(7) -0.0021(6) 0.0046(6) -0.0003(6)
C5 0.0296(8) 0.0212(7) 0.0165(7) 0.0007(6) -0.0011(6) -0.0037(6)
C6 0.0204(7) 0.0244(8) 0.0218(7) 0.0016(6) -0.0018(6) -0.0043(6)
C7 0.0210(7) 0.0192(7) 0.0191(7) 0.0005(6) 0.0021(5) -0.0024(5)
C8 0.0223(7) 0.0272(8) 0.0202(7) -0.0054(6) 0.0048(6) 0.0019(6)
C9 0.0334(9) 0.0423(10) 0.0186(7) -0.0020(7) -0.0031(6) -0.0057(7)
C10 0.0189(7) 0.0373(9) 0.0225(7) -0.0027(7) 0.0028(6) -0.0037(6)
C11 0.0177(6) 0.0142(6) 0.0184(7) -0.0002(5) 0.0001(5) -0.0009(5)
C12 0.0209(7) 0.0178(7) 0.0188(7) -0.0009(5) 0.0021(5) -0.0025(5)
C13 0.0250(7) 0.0214(7) 0.0191(7) 0.0022(6) 0.0009(6) -0.0036(6)
C14 0.0220(7) 0.0186(7) 0.0258(7) 0.0020(6) -0.0023(6) -0.0024(6)
C15 0.0181(7) 0.0190(7) 0.0274(8) -0.0010(6) 0.0030(6) 0.0007(6)
C16 0.0213(7) 0.0160(7) 0.0205(7) -0.0016(5) 0.0037(5) -0.0013(5)
C17 0.0254(8) 0.0313(8) 0.0222(7) 0.0054(6) 0.0078(6) 0.0023(6)
C18 0.0263(8) 0.0352(9) 0.0316(9) 0.0067(7) -0.0037(7) 0.0043(7)
C19 0.0255(8) 0.0282(8) 0.0244(8) 0.0019(6) 0.0083(6) 0.0069(6)
C20 0.0192(7) 0.0138(6) 0.0217(7) -0.0036(5) 0.0038(5) -0.0019(5)
C21 0.0238(7) 0.0150(7) 0.0233(7) -0.0009(6) 0.0043(6) -0.0006(6)
C22 0.0288(8) 0.0229(8) 0.0268(8) 0.0028(6) 0.0088(6) -0.0005(6)
C23 0.0232(8) 0.0309(9) 0.0363(9) 0.0014(7) 0.0116(7) 0.0000(7)
C24 0.0195(7) 0.0284(8) 0.0350(9) -0.0010(7) 0.0020(6) 0.0010(6)
C25 0.0219(7) 0.0211(7) 0.0241(7) -0.0005(6) 0.0016(6) -0.0003(6)
C26 0.0240(7) 0.0174(7) 0.0214(7) 0.0049(6) 0.0052(6) -0.0014(6)
C27 0.0325(8) 0.0229(8) 0.0219(7) 0.0026(6) 0.0042(6) 0.0029(6)
C28 0.0359(9) 0.0339(9) 0.0281(8) 0.0008(7) -0.0050(7) 0.0016(7)
C29 0.0274(8) 0.0339(9) 0.0389(9) 0.0062(8) -0.0021(7) 0.0064(7)
C30 0.0294(8) 0.0223(8) 0.0353(9) 0.0047(7) 0.0076(7) 0.0057(6)
C31 0.0281(8) 0.0178(7) 0.0247(7) 0.0029(6) 0.0046(6) 0.0000(6)
C32 0.0170(6) 0.0224(7) 0.0119(6) -0.0009(5) 0.0012(5) 0.0007(5)
C33 0.0177(6) 0.0214(7) 0.0109(6) -0.0008(5) -0.0001(5) 0.0002(5)
C34 0.0187(7) 0.0281(8) 0.0164(7) -0.0022(6) 0.0024(5) 0.0018(6)
C35 0.0184(7) 0.0371(9) 0.0183(7) 0.0013(6) 0.0021(5) -0.0057(6)
C36 0.0280(8) 0.0255(8) 0.0219(7) 0.0016(6) -0.0010(6) -0.0093(6)
C37 0.0258(7) 0.0206(7) 0.0190(7) -0.0023(6) -0.0003(6) -0.0001(6)
C38 0.0186(7) 0.0203(7) 0.0144(6) -0.0024(5) 0.0049(5) 0.0020(5)
C39 0.0253(7) 0.0256(8) 0.0215(7) 0.0006(6) -0.0015(6) 0.0023(6)
C40 0.0392(9) 0.0234(8) 0.0266(8) 0.0056(6) -0.0003(7) 0.0037(7)
C41 0.0390(9) 0.0211(8) 0.0285(8) 0.0000(6) 0.0080(7) -0.0061(7)
C42 0.0254(8) 0.0292(8) 0.0263(8) -0.0037(6) 0.0014(6) -0.0064(6)
C43 0.0211(7) 0.0233(7) 0.0208(7) 0.0001(6) 0.0015(6) 0.0022(6)
C51 0.0333(9) 0.0333(9) 0.0249(8) -0.0051(7) 0.0051(7) 0.0021(7)
C52 0.0289(9) 0.0867(17) 0.0373(10) -0.0335(11) 0.0057(8) -0.0040(10)
C53 0.0496(13) 0.156(3) 0.0171(9) -0.0212(13) -0.0078(9) 0.0655(18)
C54 0.096(2) 0.0729(17) 0.0368(12) 0.0157(12) 0.0293(13) 0.0463(16)
C55 0.0767(16) 0.0376(11) 0.0548(13) 0.0055(10) 0.0385(12) 0.0110(11)
C56 0.0316(9) 0.0365(10) 0.0343(9) -0.0084(7) 0.0082(7) -0.0012(7)
C57 0.0883(18) 0.0383(12) 0.0582(14) 0.0064(10) 0.0138(13) 0.0064(12)
S 0.0458(2) 0.02126(19) 0.0263(2) 0.00258(15) 0.00202(17) -0.00533(17)
F1 0.1231(14) 0.0524(9) 0.0843(11) -0.0216(8) -0.0238(10) -0.0309(9)
F2 0.0822(11) 0.0730(10) 0.0841(11) 0.0181(8) -0.0440(9) -0.0143(8)
F3 0.0624(9) 0.0998(13) 0.1210(15) 0.0106(11) 0.0095(9) -0.0405(9)
O1 0.0552(8) 0.0281(6) 0.0341(7) -0.0001(5) 0.0117(6) -0.0020(6)
O2 0.0546(8) 0.0285(6) 0.0350(7) -0.0016(5) 0.0134(6) -0.0030(6)
O3 0.0748(10) 0.0316(7) 0.0419(8) 0.0140(6) 0.0013(7) -0.0010(7)
C44 0.0637(15) 0.0443(12) 0.0603(14) 0.0033(11) -0.0090(11) -0.0200(11)

loop_
_atom_type_symbol
_atom_type_description
_atom_type_scat_dispersion_real
_atom_type_scat_dispersion_imag
_atom_type_scat_source
C C 0.0181 0.0091 'International Tables Vol C Tables 4.2.6.8 and 6.1.1.4'
H H 0.0000 0.0000 'International Tables Vol C Tables 4.2.6.8 and 6.1.1.4'
F F 0.0727 0.0534 'International Tables Vol C Tables 4.2.6.8 and 6.1.1.4'
N N 0.0311 0.0180 'International Tables Vol C Tables 4.2.6.8 and 6.1.1.4'
O O 0.0492 0.0322 'International Tables Vol C Tables 4.2.6.8 and 6.1.1.4'
P P 0.2955 0.4335 'International Tables Vol C Tables 4.2.6.8 and 6.1.1.4'
S S 0.3331 0.5567 'International Tables Vol C Tables 4.2.6.8 and 6.1.1.4'

loop_
_exptl_crystal_face_index_h
_exptl_crystal_face_index_k
_exptl_crystal_face_index_l
_exptl_crystal_face_perp_dist
_exptl_oxdiff_crystal_face_indexfrac_h
_exptl_oxdiff_crystal_face_indexfrac_k
_exptl_oxdiff_crystal_face_indexfrac_l
_exptl_oxdiff_crystal_face_x
_exptl_oxdiff_crystal_face_y
_exptl_oxdiff_crystal_face_z
-2 2 19 0.0387 -2.0006 1.9999 19.0027 -0.2024 0.9059 0.3582
0 -8 11 0.0433 -0.0072 -8.0035 11.0042 -0.0320 -0.0557 1.0193
1 1 -20 0.0486 1.0032 1.0018 -20.0035 0.0791 -0.7509 -0.6593
0 7 -14 0.0527 0.0069 7.0035 -14.0043 0.0110 -0.1274 -1.0192
-7 -1 -1 0.0266 -6.9986 -0.9953 -0.9978 -1.0459 -0.0442 -0.0105
7 1 1 0.0206 6.9986 0.9953 0.9978 1.0459 0.0442 0.0105
2 4 17 0.0374 1.9999 3.9979 17.0006 0.3986 0.9167 0.1645

loop_
_geom_angle_atom_site_label_1
_geom_angle_atom_site_label_2
_geom_angle_atom_site_label_3
_geom_angle
N1 P1 P2 42.55(4)
N1 P1 N3 96.41(5)
N2 P1 P2 41.53(4)
N2 P1 N1 80.49(6)
N2 P1 N3 97.84(6)
N3 P1 P2 86.01(4)
N1 P2 P1 43.01(4)
N1 P2 N4 98.18(5)
N2 P2 P1 41.85(4)
N2 P2 N1 81.22(6)
N2 P2 N4 98.41(6)
N4 P2 P1 87.43(4)
P2 N1 P1 94.44(6)
C20 N1 P1 128.63(10)
C20 N1 P2 126.00(10)
P2 N2 P1 96.62(6)
C32 N2 P1 127.28(9)
C32 N2 P2 135.81(10)
C1 N3 P1 122.72(10)
C1 N3 C2 121.17(12)
C2 N3 P1 116.09(9)
C1 N4 P2 121.19(10)
C1 N4 C11 121.80(12)
C11 N4 P2 116.99(9)
N3 C1 N4 122.63(13)
N3 C1 H1 118.6(10)
N4 C1 H1 118.7(10)
C3 C2 N3 120.05(12)
C3 C2 C7 121.90(13)
C7 C2 N3 117.87(12)
C2 C3 C8 123.25(13)
C4 C3 C2 117.72(13)
C4 C3 C8 119.03(13)
C3 C4 H4 119.0
C5 C4 C3 122.08(13)
C5 C4 H4 119.0
C4 C5 C6 118.34(13)
C4 C5 C9 121.69(14)
C6 C5 C9 119.96(14)
C5 C6 H6 119.0
C5 C6 C7 122.02(14)
C7 C6 H6 119.0
C2 C7 C10 122.62(13)
C6 C7 C2 117.91(13)
C6 C7 C10 119.41(13)
C3 C8 H8A 109.5
C3 C8 H8B 109.5
C3 C8 H8C 109.5
H8A C8 H8B 109.5
H8A C8 H8C 109.5
H8B C8 H8C 109.5
C5 C9 H9A 109.5
C5 C9 H9B 109.5
C5 C9 H9C 109.5
H9A C9 H9B 109.5
H9A C9 H9C 109.5
H9B C9 H9C 109.5
C7 C10 H10A 109.5
C7 C10 H10B 109.5
C7 C10 H10C 109.5
H10A C10 H10B 109.5
H10A C10 H10C 109.5
H10B C10 H10C 109.5
C12 C11 N4 117.81(12)
C16 C11 N4 120.84(12)
C16 C11 C12 121.25(13)
C11 C12 C17 122.72(13)
C13 C12 C11 118.45(13)
C13 C12 C17 118.80(13)
C12 C13 H13 119.0
C14 C13 C12 121.93(14)
C14 C13 H13 119.0
C13 C14 C15 117.98(13)
C13 C14 C18 120.88(14)
C15 C14 C18 121.12(14)
C14 C15 H15 118.7
C14 C15 C16 122.68(13)
C16 C15 H15 118.7
C11 C16 C19 123.81(13)
C15 C16 C11 117.57(13)
C15 C16 C19 118.61(13)
C12 C17 H17A 109.5
C12 C17 H17B 109.5
C12 C17 H17C 109.5
H17A C17 H17B 109.5
H17A C17 H17C 109.5
H17B C17 H17C 109.5
C14 C18 H18A 109.5
C14 C18 H18B 109.5
C14 C18 H18C 109.5
H18A C18 H18B 109.5
H18A C18 H18C 109.5
H18B C18 H18C 109.5
C16 C19 H19A 109.5
C16 C19 H19B 109.5
C16 C19 H19C 109.5
H19A C19 H19B 109.5
H19A C19 H19C 109.5
H19B C19 H19C 109.5
C21 C20 N1 120.30(13)
C25 C20 N1 119.76(13)
C25 C20 C21 119.94(13)
C20 C21 C26 120.30(13)
C22 C21 C20 118.56(14)
C22 C21 C26 121.14(13)
C21 C22 H22 119.5
C23 C22 C21 121.03(15)
C23 C22 H22 119.5
C22 C23 H23 120.1
C24 C23 C22 119.76(14)
C24 C23 H23 120.1
C23 C24 H24 120.0
C23 C24 C25 120.09(15)
C25 C24 H24 120.0
C20 C25 H25 119.8
C24 C25 C20 120.40(14)
C24 C25 H25 119.8
C27 C26 C21 120.89(13)
C27 C26 C31 118.82(14)
C31 C26 C21 120.26(13)
C26 C27 H27 119.9
C28 C27 C26 120.29(15)
C28 C27 H27 119.9
C27 C28 H28 119.9
C29 C28 C27 120.26(16)
C29 C28 H28 119.9
C28 C29 H29 120.0
C28 C29 C30 119.98(16)
C30 C29 H29 120.0
C29 C30 H30 120.0
C31 C30 C29 119.99(15)
C31 C30 H30 120.0
C26 C31 H31 119.7
C30 C31 C26 120.58(15)
C30 C31 H31 119.7
C33 C32 N2 118.46(13)
C37 C32 N2 120.35(13)
C37 C32 C33 120.94(13)
C32 C33 C38 121.69(12)
C34 C33 C32 117.86(13)
C34 C33 C38 120.45(13)
C33 C34 H34 119.4
C35 C34 C33 121.17(14)
C35 C34 H34 119.4
C34 C35 H35 120.1
C36 C35 C34 119.86(13)
C36 C35 H35 120.1
C35 C36 H36 119.9
C35 C36 C37 120.20(14)
C37 C36 H36 119.9
C32 C37 H37 120.0
C36 C37 C32 119.91(14)
C36 C37 H37 120.0
C39 C38 C33 120.70(13)
C39 C38 C43 118.52(14)
C43 C38 C33 120.76(13)
C38 C39 H39 119.7
C38 C39 C40 120.60(14)
C40 C39 H39 119.7
C39 C40 H40 119.7
C41 C40 C39 120.53(15)
C41 C40 H40 119.7
C40 C41 H41 120.3
C40 C41 C42 119.39(15)
C42 C41 H41 120.3
C41 C42 H42 119.8
C43 C42 C41 120.46(15)
C43 C42 H42 119.8
C38 C43 H43 119.8
C42 C43 C38 120.48(14)
C42 C43 H43 119.8
C52 C51 C57 120.9(2)
C56 C51 C52 117.83(19)
C56 C51 C57 121.28(18)
C51 C52 H52 120.4
C51 C52 C53 119.2(2)
C53 C52 H52 120.4
C52 C53 H53 120.4
C54 C53 C52 119.21(19)
C54 C53 H53 120.4
C53 C54 H54 119.7
C55 C54 C53 120.6(2)
C55 C54 H54 119.7
C54 C55 H55 119.8
C54 C55 C56 120.5(2)
C56 C55 H55 119.8
C51 C56 H56 118.7
C55 C56 C51 122.7(2)
C55 C56 H56 118.7
C51 C57 H57A 109.5
C51 C57 H57B 109.5
C51 C57 H57C 109.5
H57A C57 H57B 109.5
H57A C57 H57C 109.5
H57B C57 H57C 109.5
O1 S C44 102.93(10)
O2 S O1 113.82(7)
O2 S C44 103.87(11)
O3 S O1 115.74(9)
O3 S O2 115.10(8)
O3 S C44 103.05(10)
F1 C44 S 111.73(18)
F2 C44 S 111.59(15)
F2 C44 F1 107.0(2)
F2 C44 F3 108.2(2)
F3 C44 S 111.20(17)
F3 C44 F1 106.80(19)

loop_
_geom_bond_atom_site_label_1
_geom_bond_atom_site_label_2
_geom_bond_distance
P1 P2 2.5451(5)
P1 N1 1.7412(12)
P1 N2 1.7095(12)
P1 N3 1.8082(12)
P2 N1 1.7263(12)
P2 N2 1.6987(12)
P2 N4 1.8049(12)
N1 C20 1.4215(18)
N2 C32 1.4323(18)
N3 C1 1.3293(18)
N3 C2 1.4567(17)
N4 C1 1.3362(18)
N4 C11 1.4588(17)
C1 H1 0.953(18)
C2 C3 1.3977(19)
C2 C7 1.401(2)
C3 C4 1.395(2)
C3 C8 1.507(2)
C4 H4 0.9500
C4 C5 1.390(2)
C5 C6 1.390(2)
C5 C9 1.507(2)
C6 H6 0.9500
C6 C7 1.391(2)
C7 C10 1.506(2)
C8 H8A 0.9800
C8 H8B 0.9800
C8 H8C 0.9800
C9 H9A 0.9800
C9 H9B 0.9800
C9 H9C 0.9800
C10 H10A 0.9800
C10 H10B 0.9800
C10 H10C 0.9800
C11 C12 1.404(2)
C11 C16 1.403(2)
C12 C13 1.394(2)
C12 C17 1.503(2)
C13 H13 0.9500
C13 C14 1.387(2)
C14 C15 1.391(2)
C14 C18 1.508(2)
C15 H15 0.9500
C15 C16 1.396(2)
C16 C19 1.508(2)
C17 H17A 0.9800
C17 H17B 0.9800
C17 H17C 0.9800
C18 H18A 0.9800
C18 H18B 0.9800
C18 H18C 0.9800
C19 H19A 0.9800
C19 H19B 0.9800
C19 H19C 0.9800
C20 C21 1.409(2)
C20 C25 1.393(2)
C21 C22 1.396(2)
C21 C26 1.490(2)
C22 H22 0.9500
C22 C23 1.391(2)
C23 H23 0.9500
C23 C24 1.386(2)
C24 H24 0.9500
C24 C25 1.389(2)
C25 H25 0.9500
C26 C27 1.395(2)
C26 C31 1.401(2)
C27 H27 0.9500
C27 C28 1.390(2)
C28 H28 0.9500
C28 C29 1.385(3)
C29 H29 0.9500
C29 C30 1.387(3)
C30 H30 0.9500
C30 C31 1.386(2)
C31 H31 0.9500
C32 C33 1.404(2)
C32 C37 1.389(2)
C33 C34 1.401(2)
C33 C38 1.487(2)
C34 H34 0.9500
C34 C35 1.388(2)
C35 H35 0.9500
C35 C36 1.384(2)
C36 H36 0.9500
C36 C37 1.387(2)
C37 H37 0.9500
C38 C39 1.391(2)
C38 C43 1.401(2)
C39 H39 0.9500
C39 C40 1.392(2)
C40 H40 0.9500
C40 C41 1.381(2)
C41 H41 0.9500
C41 C42 1.388(2)
C42 H42 0.9500
C42 C43 1.387(2)
C43 H43 0.9500
C51 C52 1.393(3)
C51 C56 1.377(2)
C51 C57 1.495(3)
C52 H52 0.9500
C52 C53 1.421(4)
C53 H53 0.9500
C53 C54 1.390(4)
C54 H54 0.9500
C54 C55 1.332(4)
C55 H55 0.9500
C55 C56 1.359(3)
C56 H56 0.9500
C57 H57A 0.9800
C57 H57B 0.9800
C57 H57C 0.9800
S O1 1.4411(13)
S O2 1.4386(13)
S O3 1.4328(13)
S C44 1.821(2)
F1 C44 1.331(3)
F2 C44 1.331(3)
F3 C44 1.331(3)

loop_
_geom_torsion_atom_site_label_1
_geom_torsion_atom_site_label_2
_geom_torsion_atom_site_label_3
_geom_torsion_atom_site_label_4
_geom_torsion
P1 P2 N1 C20 -146.14(14)
P1 P2 N2 C32 173.84(18)
P1 P2 N4 C1 0.39(10)
P1 P2 N4 C11 178.75(9)
P1 N1 C20 C21 34.95(19)
P1 N1 C20 C25 -145.47(12)
P1 N2 C32 C33 -83.48(15)
P1 N2 C32 C37 90.85(16)
P1 N3 C1 N4 -1.85(18)
P1 N3 C2 C3 111.99(13)
P1 N3 C2 C7 -63.31(15)
P2 P1 N1 C20 144.76(15)
P2 P1 N2 C32 -174.60(16)
P2 P1 N3 C1 1.60(10)
P2 P1 N3 C2 -177.04(9)
P2 N1 C20 C21 169.63(10)
P2 N1 C20 C25 -10.79(19)
P2 N2 C32 C33 104.22(16)
P2 N2 C32 C37 -81.45(18)
P2 N4 C1 N3 0.66(18)
P2 N4 C11 C12 58.07(15)
P2 N4 C11 C16 -118.44(12)
N1 P1 N2 P2 -20.39(6)
N1 P1 N2 C32 165.01(13)
N1 P1 N3 C1 42.93(12)
N1 P1 N3 C2 -135.71(10)
N1 P2 N2 P1 20.53(6)
N1 P2 N2 C32 -165.63(15)
N1 P2 N4 C1 -41.36(11)
N1 P2 N4 C11 137.00(10)
N1 C20 C21 C22 -175.34(13)
N1 C20 C21 C26 3.6(2)
N1 C20 C25 C24 178.08(13)
N2 P1 N1 P2 19.97(6)
N2 P1 N1 C20 164.73(13)
N2 P1 N3 C1 -38.30(12)
N2 P1 N3 C2 143.06(10)
N2 P2 N1 P1 -20.06(6)
N2 P2 N1 C20 -166.20(12)
N2 P2 N4 C1 40.90(11)
N2 P2 N4 C11 -140.74(10)
N2 C32 C33 C34 172.59(12)
N2 C32 C33 C38 -7.20(19)
N2 C32 C37 C36 -174.69(13)
N3 P1 N1 P2 -76.94(6)
N3 P1 N1 C20 67.82(12)
N3 P1 N2 P2 74.85(6)
N3 P1 N2 C32 -99.76(12)
N3 C2 C3 C4 -175.53(12)
N3 C2 C3 C8 4.9(2)
N3 C2 C7 C6 174.27(13)
N3 C2 C7 C10 -8.3(2)
N4 P2 N1 P1 77.25(6)
N4 P2 N1 C20 -68.88(12)
N4 P2 N2 P1 -76.52(6)
N4 P2 N2 C32 97.32(14)
N4 C11 C12 C13 -173.03(12)
N4 C11 C12 C17 8.8(2)
N4 C11 C16 C15 174.19(12)
N4 C11 C16 C19 -7.1(2)
C1 N3 C2 C3 -66.67(18)
C1 N3 C2 C7 118.02(15)
C1 N4 C11 C12 -123.59(14)
C1 N4 C11 C16 59.91(18)
C2 N3 C1 N4 176.72(12)
C2 C3 C4 C5 1.1(2)
C3 C2 C7 C6 -0.9(2)
C3 C2 C7 C10 176.47(14)
C3 C4 C5 C6 -0.5(2)
C3 C4 C5 C9 179.88(15)
C4 C5 C6 C7 -1.0(2)
C5 C6 C7 C2 1.7(2)
C5 C6 C7 C10 -175.81(14)
C7 C2 C3 C4 -0.4(2)
C7 C2 C3 C8 -179.99(14)
C8 C3 C4 C5 -179.27(14)
C9 C5 C6 C7 178.66(15)
C11 N4 C1 N3 -177.62(12)
C11 C12 C13 C14 -1.3(2)
C12 C11 C16 C15 -2.2(2)
C12 C11 C16 C19 176.49(14)
C12 C13 C14 C15 -2.0(2)
C12 C13 C14 C18 176.58(14)
C13 C14 C15 C16 3.4(2)
C14 C15 C16 C11 -1.3(2)
C14 C15 C16 C19 179.93(14)
C16 C11 C12 C13 3.5(2)
C16 C11 C12 C17 -174.76(14)
C17 C12 C13 C14 177.00(14)
C18 C14 C15 C16 -175.22(14)
C20 C21 C22 C23 -3.9(2)
C20 C21 C26 C27 -118.61(16)
C20 C21 C26 C31 59.51(19)
C21 C20 C25 C24 -2.3(2)
C21 C22 C23 C24 0.0(2)
C21 C26 C27 C28 174.90(14)
C21 C26 C31 C30 -176.26(14)
C22 C21 C26 C27 60.3(2)
C22 C21 C26 C31 -121.55(16)
C22 C23 C24 C25 2.9(2)
C23 C24 C25 C20 -1.7(2)
C25 C20 C21 C22 5.1(2)
C25 C20 C21 C26 -175.95(13)
C26 C21 C22 C23 177.12(15)
C26 C27 C28 C29 2.1(3)
C27 C26 C31 C30 1.9(2)
C27 C28 C29 C30 0.4(3)
C28 C29 C30 C31 -1.8(3)
C29 C30 C31 C26 0.6(2)
C31 C26 C27 C28 -3.2(2)
C32 C33 C34 C35 2.4(2)
C32 C33 C38 C39 122.13(15)
C32 C33 C38 C43 -59.51(19)
C33 C32 C37 C36 -0.5(2)
C33 C34 C35 C36 -0.9(2)
C33 C38 C39 C40 179.85(14)
C33 C38 C43 C42 -178.73(13)
C34 C33 C38 C39 -57.66(19)
C34 C33 C38 C43 120.71(15)
C34 C35 C36 C37 -1.4(2)
C35 C36 C37 C32 2.1(2)
C37 C32 C33 C34 -1.7(2)
C37 C32 C33 C38 178.51(13)
C38 C33 C34 C35 -177.79(13)
C38 C39 C40 C41 -1.3(2)
C39 C38 C43 C42 -0.3(2)
C39 C40 C41 C42 0.0(2)
C40 C41 C42 C43 1.1(2)
C41 C42 C43 C38 -1.0(2)
C43 C38 C39 C40 1.4(2)
C51 C52 C53 C54 -1.2(3)
C52 C51 C56 C55 2.5(3)
C52 C53 C54 C55 1.8(3)
C53 C54 C55 C56 -0.3(3)
C54 C55 C56 C51 -2.0(3)
C56 C51 C52 C53 -0.9(2)
C57 C51 C52 C53 178.82(18)
C57 C51 C56 C55 -177.20(19)
O1 S C44 F1 62.54(18)
O1 S C44 F2 -57.3(2)
O1 S C44 F3 -178.24(17)
O2 S C44 F1 -178.56(16)
O2 S C44 F2 61.6(2)
O2 S C44 F3 -59.33(19)
O3 S C44 F1 -58.17(19)
O3 S C44 F2 -177.97(18)
O3 S C44 F3 61.1(2)
